data_4120997
loop_
_publ_author_name
'Kamal Kumar Bisht'
'Eringathodi Suresh'

_publ_section_title
;
 Spontaneous Resolution to Absolute Chiral Induction: Pseudo-Kagom\'e Type
 Homochiral Zn(II)/Co(II) Coordination Polymers with Achiral Precursors
;
_journal_name_full 'Journal of the American Chemical Society'
_journal_page_first 15690
_journal_page_last 15693
_journal_paper_doi 10.1021/ja4075369
_journal_volume 135
_journal_year 2013
_chemical_formula_sum 'C24 H34 N8 O15 S2 Zn2'
_chemical_formula_weight 869.45
_chemical_name_systematic
; 
 ? 
;
_space_group_IT_number 5
_symmetry_cell_setting monoclinic
_symmetry_space_group_name_Hall 'C 2y'
_symmetry_space_group_name_H-M 'C 1 2 1'
_atom_sites_solution_hydrogens geom
_atom_sites_solution_primary direct
_atom_sites_solution_secondary difmap
_audit_creation_method SHELXL-97
_cell_angle_alpha 90.00
_cell_angle_beta 102.3020(10)
_cell_angle_gamma 90.00
_cell_formula_units_Z 4
_cell_length_a 29.744(3)
_cell_length_b 9.3103(8)
_cell_length_c 15.7335(14)
_cell_measurement_temperature 110(2)
_cell_volume 4257.0(7)
_computing_cell_refinement 'BRUKER SMART'
_computing_data_collection 'BRUKER SMART'
_computing_data_reduction 'BRUKER SAINT'
_computing_molecular_graphics ORTEP
_computing_structure_refinement 'SHELXL-97 (Sheldrick, 1997)'
_computing_structure_solution 'SHELXS-97 (Sheldrick, 1990)'
_diffrn_ambient_temperature 110(2)
_diffrn_measured_fraction_theta_full 0.925
_diffrn_measured_fraction_theta_max 0.925
_diffrn_measurement_device_type 'BRUKER SMART APEX CCD DIFFRACTOMETER'
_diffrn_measurement_method 'OMEGA-PHI SCAN'
_diffrn_radiation_monochromator graphite
_diffrn_radiation_source 'fine-focus sealed tube'
_diffrn_radiation_type MoK\a
_diffrn_radiation_wavelength 0.71073
_diffrn_reflns_av_R_equivalents 0.0201
_diffrn_reflns_av_sigmaI/netI 0.0567
_diffrn_reflns_limit_h_max 30
_diffrn_reflns_limit_h_min -38
_diffrn_reflns_limit_k_max 11
_diffrn_reflns_limit_k_min -12
_diffrn_reflns_limit_l_max 19
_diffrn_reflns_limit_l_min -20
_diffrn_reflns_number 12659
_diffrn_reflns_theta_full 28.30
_diffrn_reflns_theta_max 28.30
_diffrn_reflns_theta_min 1.32
_exptl_absorpt_coefficient_mu 1.290
_exptl_absorpt_correction_T_max 0.8606
_exptl_absorpt_correction_T_min 0.6983
_exptl_absorpt_correction_type multi-scan
_exptl_absorpt_process_details 'BRUKER SADABS'
_exptl_crystal_colour YELLOW
_exptl_crystal_density_diffrn 1.357
_exptl_crystal_description BLOCKS
_exptl_crystal_F_000 1784
_exptl_crystal_size_max 0.30
_exptl_crystal_size_mid 0.25
_exptl_crystal_size_min 0.12
_platon_squeeze_details ' ?'
_refine_diff_density_max 0.642
_refine_diff_density_min -0.355
_refine_diff_density_rms 0.075
_refine_ls_abs_structure_details 'Flack H D (1983), Acta Cryst. A39, 876-881'
_refine_ls_abs_structure_Flack 0.055(8)
_refine_ls_extinction_method none
_refine_ls_goodness_of_fit_ref 1.042
_refine_ls_hydrogen_treatment mixed
_refine_ls_matrix_type full
_refine_ls_number_parameters 502
_refine_ls_number_reflns 8713
_refine_ls_number_restraints 22
_refine_ls_restrained_S_all 1.045
_refine_ls_R_factor_all 0.0347
_refine_ls_R_factor_gt 0.0320
_refine_ls_shift/su_max 0.001
_refine_ls_shift/su_mean 0.000
_refine_ls_structure_factor_coef Fsqd
_refine_ls_weighting_details 'calc w=1/[\s^2^(Fo^2^)+(0.0338P)^2^+0.0000P] where P=(Fo^2^+2Fc^2^)/3'
_refine_ls_weighting_scheme calc
_refine_ls_wR_factor_gt 0.0809
_refine_ls_wR_factor_ref 0.0820
_reflns_number_gt 8040
_reflns_number_total 8713
_reflns_threshold_expression >2sigma(I)
_cod_data_source_file ja4075369_si_002_2.cif
_cod_data_source_block znwabm_Complex2(M)
_cod_original_cell_volume 4257.0(6)
_cod_database_code 4120997

loop_
_symmetry_equiv_pos_as_xyz
'x, y, z'
'-x, y, -z'
'x+1/2, y+1/2, z'
'-x+1/2, y+1/2, -z'

loop_
_atom_site_label
_atom_site_type_symbol
_atom_site_fract_x
_atom_site_fract_y
_atom_site_fract_z
_atom_site_U_iso_or_equiv
_atom_site_adp_type
_atom_site_occupancy
_atom_site_symmetry_multiplicity
_atom_site_calc_flag
_atom_site_refinement_flags
Zn1 Zn 0.261247(9) 0.14172(3) 0.120906(17) 0.01469(7) Uani 1 1 d .
Zn2 Zn 0.223998(9) 0.63856(4) 0.377822(17) 0.01388(7) Uani 1 1 d .
S2 S 0.22831(2) 0.79851(7) 0.58410(4) 0.01346(13) Uani 1 1 d .
S1 S 0.28440(2) 0.31742(7) -0.06072(4) 0.01480(14) Uani 1 1 d .
N1 N 0.19457(8) 0.2387(3) 0.10223(15) 0.0186(5) Uani 1 1 d .
N2 N 0.03552(9) 0.3773(3) 0.12933(19) 0.0314(7) Uani 1 1 d .
N3 N -0.00414(9) 0.4633(3) 0.12592(19) 0.0316(7) Uani 1 1 d .
N4 N -0.16939(8) 0.5641(3) 0.14197(15) 0.0184(5) Uani 1 1 d .
N5 N 0.15678(8) 0.5568(3) 0.36973(15) 0.0168(5) Uani 1 1 d .
N6 N -0.00871(9) 0.4508(3) 0.38049(19) 0.0311(6) Uani 1 1 d .
N7 N -0.04773(9) 0.3625(3) 0.37502(19) 0.0299(6) Uani 1 1 d .
N8 N -0.20991(8) 0.2336(3) 0.38998(14) 0.0149(5) Uani 1 1 d .
O1 O 0.27023(7) 0.2217(2) 0.00312(13) 0.0250(5) Uani 1 1 d .
O2 O 0.26196(8) 0.2687(2) -0.14888(13) 0.0265(5) Uani 1 1 d .
O3 O 0.33461(7) 0.3169(3) -0.04869(14) 0.0300(5) Uani 1 1 d .
O4 O 0.26800(7) 0.4652(2) -0.04762(12) 0.0204(4) Uani 1 1 d .
O5 O 0.28427(7) 0.3293(2) 0.19891(12) 0.0205(4) Uani 1 1 d D
O6 O 0.25444(7) 0.0416(2) 0.23643(13) 0.0217(4) Uani 1 1 d D
O7 O 0.21789(7) 0.7176(2) 0.50315(12) 0.0200(4) Uani 1 1 d .
O8 O 0.26633(7) 0.7309(2) 0.64587(13) 0.0216(4) Uani 1 1 d .
O9 O 0.24147(6) 0.9466(2) 0.56499(12) 0.0174(4) Uani 1 1 d .
O10 O 0.18765(7) 0.8037(2) 0.62345(12) 0.0192(4) Uani 1 1 d .
O11 O 0.22378(7) 0.5552(2) 0.25369(12) 0.0196(4) Uani 1 1 d D
O12 O 0.19519(6) 0.8288(2) 0.31418(12) 0.0187(4) Uani 1 1 d D
O13 O 0.30949(8) 0.5626(3) 0.12137(15) 0.0320(5) Uani 1 1 d D
O14 O 0.12323(9) 0.7763(4) 0.18704(16) 0.0574(9) Uani 1 1 d D
O15 O 0.17733(7) 0.0466(2) 0.41897(13) 0.0252(5) Uani 1 1 d D
C1 C 0.15994(10) 0.1671(3) 0.1276(2) 0.0236(7) Uani 1 1 d .
H1 H 0.1647 0.0720 0.1453 0.028 Uiso 1 1 calc R
C2 C 0.11817(11) 0.2291(4) 0.1283(2) 0.0289(7) Uani 1 1 d .
H2 H 0.0955 0.1771 0.1473 0.035 Uiso 1 1 calc R
C3 C 0.10999(10) 0.3714(3) 0.1000(2) 0.0220(6) Uani 1 1 d .
C4 C 0.14552(11) 0.4450(3) 0.07293(19) 0.0238(6) Uani 1 1 d .
H4 H 0.1417 0.5398 0.0541 0.029 Uiso 1 1 calc R
C5 C 0.18654(10) 0.3734(3) 0.07478(18) 0.0190(6) Uani 1 1 d .
H5A H 0.2098 0.4222 0.0557 0.023 Uiso 1 1 calc R
C6 C 0.06642(10) 0.4422(4) 0.1012(2) 0.0255(7) Uani 1 1 d .
H6A H 0.0615 0.5360 0.0811 0.031 Uiso 1 1 calc R
C7 C -0.03596(11) 0.3900(4) 0.1488(2) 0.0302(7) Uani 1 1 d .
H7 H -0.0306 0.2947 0.1656 0.036 Uiso 1 1 calc R
C8 C -0.08188(10) 0.4563(4) 0.14893(19) 0.0258(7) Uani 1 1 d .
C9 C -0.11693(10) 0.3656(4) 0.1633(2) 0.0283(7) Uani 1 1 d .
H9 H -0.1116 0.2685 0.1751 0.034 Uiso 1 1 calc R
C10 C -0.16017(10) 0.4261(3) 0.1594(2) 0.0253(7) Uani 1 1 d .
H10 H -0.1837 0.3671 0.1694 0.030 Uiso 1 1 calc R
C11 C -0.13499(9) 0.6498(4) 0.12985(18) 0.0228(6) Uani 1 1 d .
H11A H -0.1409 0.7469 0.1193 0.027 Uiso 1 1 calc R
C12 C -0.09137(11) 0.5993(3) 0.1325(2) 0.0277(7) Uani 1 1 d .
H12A H -0.0684 0.6615 0.1233 0.033 Uiso 1 1 calc R
C13 C 0.12390(9) 0.6375(4) 0.39461(17) 0.0218(5) Uani 1 1 d .
H13 H 0.1308 0.7311 0.4135 0.026 Uiso 1 1 calc R
C14 C 0.08072(10) 0.5840(3) 0.3925(2) 0.0248(7) Uani 1 1 d .
H14 H 0.0586 0.6410 0.4100 0.030 Uiso 1 1 calc R
C15 C 0.07005(10) 0.4439(4) 0.3640(2) 0.0234(6) Uani 1 1 d .
C16 C 0.10334(10) 0.3638(3) 0.3369(2) 0.0237(7) Uani 1 1 d .
H16 H 0.0972 0.2702 0.3171 0.028 Uiso 1 1 calc R
C17 C 0.14613(10) 0.4246(3) 0.33955(19) 0.0210(6) Uani 1 1 d .
H17 H 0.1682 0.3713 0.3196 0.025 Uiso 1 1 calc R
C18 C 0.02409(10) 0.3775(4) 0.3607(2) 0.0306(8) Uani 1 1 d .
H18 H 0.0192 0.2819 0.3442 0.037 Uiso 1 1 calc R
C19 C -0.08062(10) 0.4332(4) 0.3960(2) 0.0268(7) Uani 1 1 d .
H19 H -0.0763 0.5289 0.4128 0.032 Uiso 1 1 calc R
C20 C -0.12523(10) 0.3630(3) 0.39336(19) 0.0209(6) Uani 1 1 d .
C21 C -0.16107(10) 0.4383(3) 0.41562(19) 0.0202(6) Uani 1 1 d .
H21 H -0.1573 0.5343 0.4320 0.024 Uiso 1 1 calc R
C22 C -0.20253(10) 0.3695(3) 0.41318(18) 0.0169(6) Uani 1 1 d .
H22 H -0.2263 0.4212 0.4286 0.020 Uiso 1 1 calc R
C23 C -0.17535(10) 0.1602(3) 0.36718(19) 0.0207(7) Uani 1 1 d .
H23 H -0.1805 0.0653 0.3491 0.025 Uiso 1 1 calc R
C24 C -0.13282(11) 0.2196(4) 0.3694(2) 0.0265(7) Uani 1 1 d .
H24 H -0.1094 0.1647 0.3551 0.032 Uiso 1 1 calc R
H5C H 0.3022(11) 0.300(4) 0.2549(15) 0.050 Uiso 1 1 d D
H5D H 0.2987(12) 0.404(3) 0.177(2) 0.050 Uiso 1 1 d D
H6C H 0.2574(12) 0.107(3) 0.2793(19) 0.050 Uiso 1 1 d D
H6D H 0.2247(8) 0.001(4) 0.219(2) 0.050 Uiso 1 1 d D
H11C H 0.2313(13) 0.470(2) 0.229(2) 0.050 Uiso 1 1 d D
H11D H 0.2283(13) 0.631(3) 0.216(2) 0.050 Uiso 1 1 d D
H13C H 0.2889(9) 0.637(3) 0.119(2) 0.050 Uiso 1 1 d D
H13D H 0.3395(6) 0.587(4) 0.145(2) 0.050 Uiso 1 1 d D
H14C H 0.1416(10) 0.761(4) 0.153(2) 0.050 Uiso 1 1 d D
H14D H 0.0926(7) 0.805(4) 0.177(2) 0.050 Uiso 1 1 d D
H15C H 0.1861(12) 0.127(3) 0.394(2) 0.050 Uiso 1 1 d D
H15D H 0.1986(10) 0.020(4) 0.4724(16) 0.050 Uiso 1 1 d D
H12D H 0.1714(9) 0.801(4) 0.2672(17) 0.050 Uiso 1 1 d D
H12C H 0.1806(12) 0.898(3) 0.344(2) 0.050 Uiso 1 1 d D

loop_
_atom_site_aniso_label
_atom_site_aniso_U_11
_atom_site_aniso_U_22
_atom_site_aniso_U_33
_atom_site_aniso_U_23
_atom_site_aniso_U_13
_atom_site_aniso_U_12
Zn1 0.01298(15) 0.01415(15) 0.01801(14) 0.00004(15) 0.00570(11) 0.00148(17)
Zn2 0.01056(14) 0.01423(15) 0.01762(14) 0.00025(15) 0.00469(10) -0.00123(17)
S2 0.0137(3) 0.0124(3) 0.0152(3) -0.0003(3) 0.0050(2) -0.0008(3)
S1 0.0161(3) 0.0129(3) 0.0173(3) 0.0004(3) 0.0077(3) 0.0006(3)
N1 0.0152(12) 0.0206(13) 0.0209(12) -0.0021(10) 0.0058(10) 0.0005(10)
N2 0.0148(14) 0.0380(17) 0.0438(16) 0.0056(13) 0.0118(12) 0.0114(12)
N3 0.0187(14) 0.0343(17) 0.0453(16) 0.0038(13) 0.0147(12) 0.0116(12)
N4 0.0130(12) 0.0210(14) 0.0211(12) 0.0012(10) 0.0036(9) 0.0026(10)
N5 0.0143(12) 0.0160(13) 0.0211(11) 0.0018(10) 0.0063(9) 0.0004(9)
N6 0.0147(13) 0.0337(17) 0.0475(16) -0.0068(13) 0.0125(12) -0.0087(12)
N7 0.0155(13) 0.0299(16) 0.0474(17) -0.0024(12) 0.0133(12) -0.0047(11)
N8 0.0097(11) 0.0172(12) 0.0187(11) 0.0005(9) 0.0048(9) 0.0000(9)
O1 0.0316(12) 0.0207(11) 0.0255(11) 0.0073(9) 0.0124(10) 0.0013(9)
O2 0.0333(13) 0.0232(12) 0.0228(10) -0.0036(9) 0.0051(9) 0.0065(9)
O3 0.0159(11) 0.0378(14) 0.0389(12) -0.0001(11) 0.0112(9) 0.0027(10)
O4 0.0263(11) 0.0168(11) 0.0182(9) 0.0017(8) 0.0050(8) 0.0046(9)
O5 0.0239(11) 0.0183(11) 0.0190(9) 0.0017(8) 0.0034(8) -0.0034(9)
O6 0.0278(12) 0.0203(11) 0.0191(10) -0.0040(8) 0.0099(9) -0.0056(9)
O7 0.0213(11) 0.0185(11) 0.0219(10) -0.0045(8) 0.0081(8) -0.0068(9)
O8 0.0185(11) 0.0226(12) 0.0245(10) 0.0069(9) 0.0066(8) 0.0013(9)
O9 0.0181(10) 0.0135(10) 0.0212(9) -0.0012(8) 0.0057(8) -0.0020(8)
O10 0.0153(10) 0.0225(11) 0.0224(9) 0.0003(9) 0.0097(8) -0.0018(9)
O11 0.0258(11) 0.0159(11) 0.0198(10) -0.0001(8) 0.0106(8) 0.0010(9)
O12 0.0159(10) 0.0179(11) 0.0219(10) -0.0005(8) 0.0034(8) 0.0000(8)
O13 0.0344(14) 0.0237(13) 0.0387(13) 0.0048(10) 0.0096(11) 0.0002(11)
O14 0.0253(14) 0.114(3) 0.0336(14) -0.0065(16) 0.0072(12) -0.0006(16)
O15 0.0278(12) 0.0205(12) 0.0264(11) 0.0014(9) 0.0037(9) -0.0013(9)
C1 0.0197(15) 0.0148(18) 0.0379(17) 0.0027(12) 0.0096(13) 0.0017(11)
C2 0.0184(16) 0.0283(18) 0.045(2) 0.0024(15) 0.0168(14) 0.0015(13)
C3 0.0162(15) 0.0237(16) 0.0270(15) -0.0028(12) 0.0068(12) 0.0051(12)
C4 0.0252(16) 0.0209(16) 0.0268(15) 0.0013(12) 0.0088(13) 0.0019(13)
C5 0.0164(15) 0.0232(16) 0.0182(13) -0.0010(11) 0.0054(11) 0.0015(12)
C6 0.0152(15) 0.0289(18) 0.0334(16) -0.0009(13) 0.0075(13) 0.0027(13)
C7 0.0182(17) 0.034(2) 0.0379(18) 0.0020(15) 0.0043(14) 0.0081(14)
C8 0.0156(15) 0.0363(19) 0.0253(15) 0.0013(13) 0.0037(12) 0.0055(13)
C9 0.0163(16) 0.0279(18) 0.0415(19) 0.0063(14) 0.0077(14) 0.0051(13)
C10 0.0163(15) 0.0243(17) 0.0366(17) 0.0027(13) 0.0088(13) 0.0032(12)
C11 0.0144(13) 0.0224(16) 0.0312(14) 0.0005(15) 0.0038(11) 0.0019(15)
C12 0.0145(15) 0.033(2) 0.0362(17) 0.0021(13) 0.0078(13) -0.0018(12)
C13 0.0155(13) 0.0216(14) 0.0295(13) -0.0050(15) 0.0075(10) -0.0015(15)
C14 0.0119(14) 0.0291(17) 0.0351(16) -0.0046(13) 0.0089(12) 0.0008(12)
C15 0.0133(14) 0.0297(17) 0.0280(15) 0.0025(13) 0.0066(12) -0.0033(12)
C16 0.0131(15) 0.0228(17) 0.0351(17) -0.0020(13) 0.0049(12) -0.0044(12)
C17 0.0142(14) 0.0193(16) 0.0298(15) -0.0012(12) 0.0053(12) 0.0001(11)
C18 0.0155(16) 0.034(2) 0.0447(19) -0.0082(15) 0.0121(14) -0.0078(13)
C19 0.0160(15) 0.0280(18) 0.0374(17) -0.0048(14) 0.0077(13) -0.0058(13)
C20 0.0132(14) 0.0230(16) 0.0274(15) -0.0013(12) 0.0064(12) -0.0033(11)
C21 0.0168(15) 0.0165(15) 0.0277(15) -0.0040(12) 0.0053(12) -0.0021(11)
C22 0.0128(14) 0.0174(15) 0.0201(13) -0.0002(11) 0.0025(11) 0.0030(11)
C23 0.0171(14) 0.0133(18) 0.0336(15) -0.0025(12) 0.0099(11) 0.0002(11)
C24 0.0217(16) 0.0209(17) 0.0412(18) -0.0008(13) 0.0160(14) 0.0004(13)

loop_
_atom_type_symbol
_atom_type_description
_atom_type_scat_dispersion_real
_atom_type_scat_dispersion_imag
_atom_type_scat_source
C C 0.0033 0.0016 'International Tables Vol C Tables 4.2.6.8 and 6.1.1.4'
H H 0.0000 0.0000 'International Tables Vol C Tables 4.2.6.8 and 6.1.1.4'
N N 0.0061 0.0033 'International Tables Vol C Tables 4.2.6.8 and 6.1.1.4'
O O 0.0106 0.0060 'International Tables Vol C Tables 4.2.6.8 and 6.1.1.4'
S S 0.1246 0.1234 'International Tables Vol C Tables 4.2.6.8 and 6.1.1.4'
Zn Zn 0.2839 1.4301 'International Tables Vol C Tables 4.2.6.8 and 6.1.1.4'

loop_
_geom_angle_atom_site_label_1
_geom_angle_atom_site_label_2
_geom_angle_atom_site_label_3
_geom_angle
_geom_angle_site_symmetry_1
_geom_angle_site_symmetry_3
O1 Zn1 O4 84.65(8) . 4_545
O1 Zn1 O6 174.42(8) . .
O4 Zn1 O6 91.32(8) 4_545 .
O1 Zn1 N1 91.02(9) . .
O4 Zn1 N1 89.52(9) 4_545 .
O6 Zn1 N1 92.80(9) . .
O1 Zn1 N4 87.48(8) . 3_545
O4 Zn1 N4 95.39(9) 4_545 3_545
O6 Zn1 N4 89.07(9) . 3_545
N1 Zn1 N4 174.71(10) . 3_545
O1 Zn1 O5 97.60(8) . .
O4 Zn1 O5 173.91(8) 4_545 .
O6 Zn1 O5 86.80(8) . .
N1 Zn1 O5 84.79(9) . .
N4 Zn1 O5 90.38(9) 3_545 .
O11 Zn2 N5 89.74(9) . .
O11 Zn2 O12 87.06(8) . .
N5 Zn2 O12 89.46(8) . .
O11 Zn2 N8 93.26(8) . 3
N5 Zn2 N8 176.07(9) . 3
O12 Zn2 N8 88.16(8) . 3
O11 Zn2 O7 174.85(8) . .
N5 Zn2 O7 85.13(8) . .
O12 Zn2 O7 92.44(8) . .
N8 Zn2 O7 91.85(8) 3 .
O11 Zn2 O9 89.35(8) . 4_546
N5 Zn2 O9 94.97(8) . 4_546
O12 Zn2 O9 174.29(7) . 4_546
N8 Zn2 O9 87.61(8) 3 4_546
O7 Zn2 O9 91.54(7) . 4_546
O7 S2 O8 110.36(13) . .
O7 S2 O10 110.12(11) . .
O8 S2 O10 108.78(11) . .
O7 S2 O9 108.68(11) . .
O8 S2 O9 109.54(12) . .
O10 S2 O9 109.35(12) . .
O3 S1 O1 110.04(13) . .
O3 S1 O2 111.39(12) . .
O1 S1 O2 108.50(13) . .
O3 S1 O4 109.91(13) . .
O1 S1 O4 108.38(12) . .
O2 S1 O4 108.55(12) . .
C5 N1 C1 117.6(3) . .
C5 N1 Zn1 122.6(2) . .
C1 N1 Zn1 119.4(2) . .
C6 N2 N3 112.4(3) . .
C7 N3 N2 110.4(3) . .
C10 N4 C11 118.2(3) . .
C10 N4 Zn1 120.4(2) . 3_455
C11 N4 Zn1 121.0(2) . 3_455
C17 N5 C13 118.9(3) . .
C17 N5 Zn2 120.22(19) . .
C13 N5 Zn2 120.9(2) . .
C18 N6 N7 109.5(3) . .
C19 N7 N6 110.4(3) . .
C22 N8 C23 117.9(2) . .
C22 N8 Zn2 121.24(19) . 3_445
C23 N8 Zn2 120.6(2) . 3_445
S1 O1 Zn1 160.35(15) . .
S1 O4 Zn1 139.58(12) . 4
Zn1 O5 H5C 110(2) . .
Zn1 O5 H5D 121(2) . .
H5C O5 H5D 110(2) . .
Zn1 O6 H6C 110(2) . .
Zn1 O6 H6D 100(2) . .
H6C O6 H6D 115(2) . .
S2 O7 Zn2 159.52(13) . .
S2 O9 Zn2 143.93(12) . 4_556
Zn2 O11 H11C 138(2) . .
Zn2 O11 H11D 109(2) . .
H11C O11 H11D 108(2) . .
Zn2 O12 H12D 108(2) . .
Zn2 O12 H12C 121(2) . .
H12D O12 H12C 103(2) . .
H13C O13 H13D 114(3) . .
H14C O14 H14D 133(3) . .
H15C O15 H15D 113(2) . .
N1 C1 C2 122.8(3) . .
N1 C1 H1 118.6 . .
C2 C1 H1 118.6 . .
C1 C2 C3 119.4(3) . .
C1 C2 H2 120.3 . .
C3 C2 H2 120.3 . .
C4 C3 C2 117.9(3) . .
C4 C3 C6 120.9(3) . .
C2 C3 C6 121.2(3) . .
C5 C4 C3 118.4(3) . .
C5 C4 H4 120.8 . .
C3 C4 H4 120.8 . .
N1 C5 C4 123.8(3) . .
N1 C5 H5A 118.1 . .
C4 C5 H5A 118.1 . .
N2 C6 C3 120.4(3) . .
N2 C6 H6A 119.8 . .
C3 C6 H6A 119.8 . .
N3 C7 C8 120.7(3) . .
N3 C7 H7 119.7 . .
C8 C7 H7 119.7 . .
C12 C8 C9 119.1(3) . .
C12 C8 C7 123.3(3) . .
C9 C8 C7 117.6(3) . .
C10 C9 C8 117.5(3) . .
C10 C9 H9 121.2 . .
C8 C9 H9 121.2 . .
N4 C10 C9 123.2(3) . .
N4 C10 H10 118.4 . .
C9 C10 H10 118.4 . .
N4 C11 C12 122.5(3) . .
N4 C11 H11A 118.8 . .
C12 C11 H11A 118.8 . .
C11 C12 C8 119.5(3) . .
C11 C12 H12A 120.3 . .
C8 C12 H12A 120.3 . .
N5 C13 C14 121.4(3) . .
N5 C13 H13 119.3 . .
C14 C13 H13 119.3 . .
C13 C14 C15 119.7(3) . .
C13 C14 H14 120.2 . .
C15 C14 H14 120.2 . .
C16 C15 C14 118.5(3) . .
C16 C15 C18 118.6(3) . .
C14 C15 C18 122.9(3) . .
C15 C16 C17 119.1(3) . .
C15 C16 H16 120.5 . .
C17 C16 H16 120.5 . .
N5 C17 C16 122.4(3) . .
N5 C17 H17 118.8 . .
C16 C17 H17 118.8 . .
N6 C18 C15 120.7(3) . .
N6 C18 H18 119.7 . .
C15 C18 H18 119.7 . .
N7 C19 C20 119.9(3) . .
N7 C19 H19 120.1 . .
C20 C19 H19 120.1 . .
C21 C20 C24 117.8(3) . .
C21 C20 C19 120.4(3) . .
C24 C20 C19 121.8(3) . .
C20 C21 C22 119.3(3) . .
C20 C21 H21 120.4 . .
C22 C21 H21 120.4 . .
N8 C22 C21 123.1(3) . .
N8 C22 H22 118.5 . .
C21 C22 H22 118.5 . .
N8 C23 C24 122.7(3) . .
N8 C23 H23 118.7 . .
C24 C23 H23 118.7 . .
C23 C24 C20 119.2(3) . .
C23 C24 H24 120.4 . .
C20 C24 H24 120.4 . .

loop_
_geom_bond_atom_site_label_1
_geom_bond_atom_site_label_2
_geom_bond_distance
_geom_bond_site_symmetry_2
Zn1 O1 2.0667(19) .
Zn1 O4 2.088(2) 4_545
Zn1 O6 2.090(2) .
Zn1 N1 2.142(2) .
Zn1 N4 2.144(2) 3_545
Zn1 O5 2.160(2) .
Zn2 O11 2.1003(19) .
Zn2 N5 2.118(2) .
Zn2 O12 2.123(2) .
Zn2 N8 2.127(2) 3
Zn2 O7 2.1484(19) .
Zn2 O9 2.1599(19) 4_546
S2 O7 1.455(2) .
S2 O8 1.467(2) .
S2 O10 1.4721(18) .
S2 O9 1.481(2) .
S1 O3 1.465(2) .
S1 O1 1.470(2) .
S1 O2 1.477(2) .
S1 O4 1.489(2) .
N1 C5 1.330(4) .
N1 C1 1.357(4) .
N2 C6 1.256(4) .
N2 N3 1.417(3) .
N3 C7 1.279(4) .
N4 C10 1.330(4) .
N4 C11 1.343(4) .
N4 Zn1 2.144(2) 3_455
N5 C17 1.333(4) .
N5 C13 1.356(4) .
N6 C18 1.282(4) .
N6 N7 1.410(3) .
N7 C19 1.279(4) .
N8 C22 1.323(4) .
N8 C23 1.345(4) .
N8 Zn2 2.127(2) 3_445
O4 Zn1 2.088(2) 4
O5 H5C 0.966(17) .
O5 H5D 0.923(18) .
O6 H6C 0.897(17) .
O6 H6D 0.949(17) .
O9 Zn2 2.1599(19) 4_556
O11 H11C 0.926(18) .
O11 H11D 0.946(17) .
O12 H12D 0.943(17) .
O12 H12C 0.961(18) .
O13 H13C 0.918(18) .
O13 H13D 0.918(18) .
O14 H14C 0.857(17) .
O14 H14D 0.930(17) .
O15 H15C 0.911(18) .
O15 H15D 0.970(17) .
C1 C2 1.372(4) .
C1 H1 0.9300 .
C2 C3 1.403(4) .
C2 H2 0.9300 .
C3 C4 1.400(4) .
C3 C6 1.458(4) .
C4 C5 1.386(4) .
C4 H4 0.9300 .
C5 H5A 0.9300 .
C6 H6A 0.9300 .
C7 C8 1.499(4) .
C7 H7 0.9300 .
C8 C12 1.375(5) .
C8 C9 1.397(5) .
C9 C10 1.393(4) .
C9 H9 0.9300 .
C10 H10 0.9300 .
C11 C12 1.372(4) .
C11 H11A 0.9300 .
C12 H12A 0.9300 .
C13 C14 1.371(4) .
C13 H13 0.9300 .
C14 C15 1.394(4) .
C14 H14 0.9300 .
C15 C16 1.378(4) .
C15 C18 1.491(4) .
C16 C17 1.385(4) .
C16 H16 0.9300 .
C17 H17 0.9300 .
C18 H18 0.9300 .
C19 C20 1.472(4) .
C19 H19 0.9300 .
C20 C21 1.382(4) .
C20 C24 1.392(4) .
C21 C22 1.383(4) .
C21 H21 0.9300 .
C22 H22 0.9300 .
C23 C24 1.374(4) .
C23 H23 0.9300 .
C24 H24 0.9300 .

loop_
_platon_squeeze_void_nr
_platon_squeeze_void_average_x
_platon_squeeze_void_average_y
_platon_squeeze_void_average_z
_platon_squeeze_void_volume
_platon_squeeze_void_count_electrons
1 0.500 -0.207 0.867 571.5 168.4
2 0.000 0.293 0.506 571.5 168.4
